data_7217416
loop_
_publ_author_name
'Read, Cory Michael'
'Yeon, Jeongho'
'Smith, Mark D.'
'zur Loye, Hans-Conrad'

_publ_section_title
;
 Crystal growth, structural characterization, cation--cation interaction
 classification, and optical properties of uranium(vi) containing
 oxychlorides, A4U5O16Cl2(A = K, Rb), Cs5U7O22Cl3, and AUO3Cl (A = Rb, Cs)
;
_journal_issue 31
_journal_name_full CrystEngComm
_journal_page_first 7259
_journal_paper_doi 10.1039/C4CE00281D
_journal_volume 16
_journal_year 2014
_chemical_formula_moiety '0.5(Cl4 K8 O32 U10)'
_chemical_formula_sum 'Cl2 K4 O16 U5'
_chemical_formula_weight 1673.45
_chemical_name_systematic
;
 ? 
;
_space_group_crystal_system monoclinic
_space_group_IT_number 14
_space_group_name_Hall '-P 2yn'
_space_group_name_H-M_alt 'P 1 21/n 1'
_symmetry_space_group_name_Hall '-P 2yn'
_symmetry_space_group_name_H-M 'P 1 21/n 1'
_atom_sites_solution_primary direct
_atom_sites_solution_secondary difmap
_audit_creation_date 2012-11-21
_audit_creation_method
;
  Olex2 1.1
  (compiled Nov  1 2011 20:42:30, GUI svn.r3906)
;
_cell_angle_alpha 90.00
_cell_angle_beta 105.7690(10)
_cell_angle_gamma 90.00
_cell_formula_units_Z 2
_cell_length_a 9.9574(4)
_cell_length_b 6.9766(3)
_cell_length_c 14.3920(6)
_cell_measurement_reflns_used 6952
_cell_measurement_temperature 296(2)
_cell_measurement_theta_max 36.129
_cell_measurement_theta_min 2.895
_cell_volume 962.17(7)
_computing_cell_refinement 'SAINT-Plus Version 6.45 (Bruker, 2001)'
_computing_data_collection 'SMART Version 5.625 (Bruker, 2001)'
_computing_data_reduction 'SAINT-Plus Version 6.45 (Bruker, 2001)'
_computing_molecular_graphics
;
O. V. Dolomanov, L. J. Bourhis, R. J. Gildea, J. A. K. Howard and H. Puschmann,
OLEX2: a complete structure solution, refinement and analysis program.
J. Appl. Cryst. (2009). 42, 339-341.
;
_computing_publication_material
;
O. V. Dolomanov, L. J. Bourhis, R. J. Gildea, J. A. K. Howard and H. Puschmann,
OLEX2: a complete structure solution, refinement and analysis program.
J. Appl. Cryst. (2009). 42, 339-341.
;
_computing_structure_refinement 'SHELXL97 (Sheldrick, 1997)'
_computing_structure_solution 'SHELXS97 (Sheldrick, 1997)'
_diffrn_ambient_temperature 296(2)
_diffrn_measured_fraction_theta_full 1.000
_diffrn_measured_fraction_theta_max 1.000
_diffrn_measurement_device_type 'Bruker SMART APEX CCD diffractometer'
_diffrn_measurement_method 'omega and phi scans'
_diffrn_radiation_monochromator graphite
_diffrn_radiation_type MoK\a
_diffrn_radiation_wavelength 0.71073
_diffrn_reflns_av_R_equivalents 0.0569
_diffrn_reflns_av_unetI/netI 0.0377
_diffrn_reflns_limit_h_max 14
_diffrn_reflns_limit_h_min -16
_diffrn_reflns_limit_k_max 11
_diffrn_reflns_limit_k_min -11
_diffrn_reflns_limit_l_max 23
_diffrn_reflns_limit_l_min -23
_diffrn_reflns_number 30949
_diffrn_reflns_theta_full 35.23
_diffrn_reflns_theta_max 35.23
_diffrn_reflns_theta_min 2.23
_diffrn_source 'sealed tube'
_diffrn_source_current 37.0
_diffrn_source_power 1.739
_diffrn_source_target Mo
_diffrn_source_voltage 47.0
_exptl_absorpt_coefficient_mu 43.148
_exptl_absorpt_correction_T_max 1
_exptl_absorpt_correction_T_min 0.139428
_exptl_absorpt_correction_type multi-scan
_exptl_absorpt_process_details 'SADABS Version 2.05 (Bruker, 2001)'
_exptl_crystal_colour orange
_exptl_crystal_colour_primary orange
_exptl_crystal_density_diffrn 5.776
_exptl_crystal_density_method 'not measured'
_exptl_crystal_description bar
_exptl_crystal_F_000 1396
_exptl_crystal_size_max 0.14
_exptl_crystal_size_mid 0.08
_exptl_crystal_size_min 0.04
_refine_diff_density_max 2.759
_refine_diff_density_min -2.218
_refine_diff_density_rms 0.374
_refine_ls_extinction_method none
_refine_ls_goodness_of_fit_ref 1.060
_refine_ls_matrix_type full
_refine_ls_number_parameters 124
_refine_ls_number_reflns 4308
_refine_ls_number_restraints 0
_refine_ls_restrained_S_all 1.060
_refine_ls_R_factor_all 0.0383
_refine_ls_R_factor_gt 0.0292
_refine_ls_shift/su_max 0.001
_refine_ls_shift/su_mean 0.000
_refine_ls_structure_factor_coef Fsqd
_refine_ls_weighting_details 'calc w=1/[\s^2^(Fo^2^)+(0.0263P)^2^+0.6790P] where P=(Fo^2^+2Fc^2^)/3'
_refine_ls_weighting_scheme calc
_refine_ls_wR_factor_gt 0.0586
_refine_ls_wR_factor_ref 0.0613
_reflns_number_gt 3703
_reflns_number_total 4308
_reflns_threshold_expression >2sigma(I)
_cod_data_source_file c4ce00281d2.cif
_cod_data_source_block K4U5O16Cl2
_cod_database_code 7217416

loop_
_space_group_symop_id
_space_group_symop_operation_xyz
1 'x, y, z'
2 '-x+1/2, y+1/2, -z+1/2'
3 '-x, -y, -z'
4 'x-1/2, -y-1/2, z-1/2'

loop_
_atom_site_label
_atom_site_type_symbol
_atom_site_fract_x
_atom_site_fract_y
_atom_site_fract_z
_atom_site_U_iso_or_equiv
_atom_site_adp_type
_atom_site_occupancy
_atom_site_symmetry_multiplicity
_atom_site_calc_flag
_atom_site_refinement_flags
U1 U 0.788161(19) 0.48472(2) 0.221604(13) 0.01160(5) Uani 1 1 d .
U2 U 0.597906(19) 0.46768(2) 0.404088(13) 0.01180(5) Uani 1 1 d .
U3 U 0.5000 0.0000 0.5000 0.01226(6) Uani 1 2 d S
K1 K 0.30961(14) 0.1366(2) 0.19752(10) 0.0265(3) Uani 1 1 d .
K2 K 0.00982(15) 0.26481(17) 0.48101(10) 0.0271(3) Uani 1 1 d .
Cl1 Cl 0.23197(16) 0.0353(2) 0.40027(12) 0.0296(3) Uani 1 1 d .
O1 O 0.6312(4) 0.4743(5) 0.1221(3) 0.0211(8) Uani 1 1 d .
O2 O 0.9479(4) 0.5010(5) 0.3200(3) 0.0189(8) Uani 1 1 d .
O3 O 0.4283(4) 0.4394(6) 0.3194(3) 0.0202(8) Uani 1 1 d .
O4 O 0.7630(4) 0.4790(6) 0.4979(3) 0.0215(8) Uani 1 1 d .
O5 O 0.6707(4) 0.6733(5) 0.3140(3) 0.0172(7) Uani 1 1 d .
O6 O 0.6991(4) 0.2978(5) 0.3148(3) 0.0189(8) Uani 1 1 d .
O7 O 0.9432(4) 0.5440(5) 0.1117(3) 0.0198(8) Uani 1 1 d .
O8 O 0.5075(4) 0.2979(5) 0.5196(3) 0.0158(7) Uani 1 1 d .

loop_
_atom_site_aniso_label
_atom_site_aniso_U_11
_atom_site_aniso_U_22
_atom_site_aniso_U_33
_atom_site_aniso_U_23
_atom_site_aniso_U_13
_atom_site_aniso_U_12
U1 0.01321(9) 0.01059(7) 0.01229(9) 0.00033(5) 0.00568(7) -0.00009(6)
U2 0.01250(9) 0.01277(7) 0.01164(8) -0.00010(6) 0.00586(6) -0.00024(6)
U3 0.01507(13) 0.01081(10) 0.01321(12) 0.00020(7) 0.00779(9) -0.00050(8)
K1 0.0225(6) 0.0291(6) 0.0287(7) -0.0021(5) 0.0085(5) -0.0019(5)
K2 0.0292(7) 0.0205(5) 0.0288(7) 0.0023(5) 0.0032(5) 0.0005(5)
Cl1 0.0194(7) 0.0381(8) 0.0286(8) -0.0073(6) 0.0021(6) 0.0021(6)
O1 0.016(2) 0.0237(18) 0.021(2) -0.0019(14) 0.0010(16) 0.0011(15)
O2 0.0159(19) 0.0211(17) 0.0193(19) 0.0023(13) 0.0040(16) -0.0007(14)
O3 0.0146(19) 0.0255(18) 0.0205(19) -0.0009(15) 0.0047(15) -0.0010(15)
O4 0.016(2) 0.0277(19) 0.021(2) 0.0019(15) 0.0058(16) 0.0001(15)
O5 0.021(2) 0.0132(15) 0.0212(19) -0.0004(13) 0.0119(16) -0.0005(13)
O6 0.030(2) 0.0134(15) 0.0219(19) -0.0018(13) 0.0208(17) -0.0024(14)
O7 0.025(2) 0.0225(17) 0.0168(18) 0.0008(14) 0.0146(16) -0.0019(16)
O8 0.0188(19) 0.0153(15) 0.0155(17) -0.0002(13) 0.0086(15) -0.0012(13)

loop_
_atom_type_symbol
_atom_type_description
_atom_type_scat_dispersion_real
_atom_type_scat_dispersion_imag
_atom_type_scat_source
Cl Cl 0.1484 0.1585 'International Tables Vol C Tables 4.2.6.8 and 6.1.1.4'
O O 0.0106 0.0060 'International Tables Vol C Tables 4.2.6.8 and 6.1.1.4'
K K 0.2009 0.2494 'International Tables Vol C Tables 4.2.6.8 and 6.1.1.4'
U U -9.6767 9.6646 'International Tables Vol C Tables 4.2.6.8 and 6.1.1.4'

loop_
_geom_angle_atom_site_label_1
_geom_angle_atom_site_label_2
_geom_angle_atom_site_label_3
_geom_angle
_geom_angle_site_symmetry_1
_geom_angle_site_symmetry_3
U1 U1 U1 140.330(11) 2_655 2_645
U1 U1 K1 115.74(2) 2_645 2_655
U1 U1 K1 86.31(2) 2_655 2_655
U1 U1 K2 117.28(2) 2_645 2
U1 U1 K2 63.331(18) 2_655 2
U2 U1 U1 68.384(6) . 2_645
U2 U1 U1 72.130(7) . 2_655
U2 U1 K1 118.427(19) . 2_655
U2 U1 K2 96.44(2) . 2
K1 U1 K2 124.15(3) 2_655 2
O1 U1 U1 91.57(12) . 2_655
O1 U1 U1 87.26(13) . 2_645
O1 U1 U2 93.60(14) . .
O1 U1 K1 145.23(14) . 2_655
O1 U1 K2 31.22(12) . 2
O1 U1 O2 178.31(18) . .
O1 U1 O5 87.33(16) . 2_645
O1 U1 O5 90.83(16) . .
O1 U1 O6 93.08(17) . .
O1 U1 O6 86.90(16) . 2_655
O1 U1 O7 93.11(17) . .
O2 U1 U1 94.32(11) . 2_645
O2 U1 U1 87.59(11) . 2_655
O2 U1 U2 87.53(13) . .
O2 U1 K1 33.26(13) . 2_655
O2 U1 K2 147.39(11) . 2
O2 U1 O5 93.54(15) . 2_645
O2 U1 O5 89.37(16) . .
O2 U1 O6 91.59(15) . 2_655
O2 U1 O6 88.56(16) . .
O2 U1 O7 85.60(16) . .
O5 U1 U1 178.47(9) 2_645 2_655
O5 U1 U1 38.57(9) 2_645 2_645
O5 U1 U1 36.76(8) . 2_655
O5 U1 U1 103.58(8) . 2_645
O5 U1 U2 35.50(8) . .
O5 U1 U2 106.87(9) 2_645 .
O5 U1 K1 107.15(9) . 2_655
O5 U1 K1 95.20(10) 2_645 2_655
O5 U1 K2 76.21(9) . 2
O5 U1 K2 115.85(10) 2_645 2
O5 U1 O5 142.15(10) 2_645 .
O5 U1 O7 80.71(12) 2_645 .
O5 U1 O7 137.12(12) . .
O6 U1 U1 34.43(9) . 2_645
O6 U1 U1 33.80(8) 2_655 2_655
O6 U1 U1 106.25(9) . 2_655
O6 U1 U1 171.49(10) 2_655 2_645
O6 U1 U2 34.12(9) . .
O6 U1 U2 105.83(8) 2_655 .
O6 U1 K1 72.31(11) 2_655 2_655
O6 U1 K1 120.84(11) . 2_655
O6 U1 K2 112.54(11) . 2
O6 U1 K2 56.14(11) 2_655 2
O6 U1 O5 69.59(12) . .
O6 U1 O5 70.34(12) 2_655 .
O6 U1 O5 147.08(13) 2_655 2_645
O6 U1 O5 72.76(12) . 2_645
O6 U1 O6 139.92(10) . 2_655
O6 U1 O7 152.42(13) . .
O6 U1 O7 67.29(12) 2_655 .
O7 U1 U1 100.42(9) . 2_655
O7 U1 U1 119.25(9) . 2_645
O7 U1 U2 170.09(9) . .
O7 U1 K1 53.46(10) . 2_655
O7 U1 K2 85.59(10) . 2
U1 U2 U2 171.325(8) . 3_666
U1 U2 U3 122.008(5) . .
U1 U2 K1 113.149(19) . 2
U1 U2 K1 84.094(18) . .
U1 U2 K2 62.43(2) . 1_655
U2 U2 K1 64.702(19) 3_666 2
U2 U2 K1 101.016(19) 3_666 .
U2 U2 K2 120.30(2) 3_666 1_655
U3 U2 U2 66.655(5) . 3_666
U3 U2 K1 92.87(2) . 2
U3 U2 K1 65.799(19) . .
U3 U2 K2 86.730(18) . 1_655
K1 U2 K1 59.143(17) 2 .
K1 U2 K2 174.08(3) 2 1_655
K2 U2 K1 115.53(3) 1_655 .
O3 U2 U1 95.23(12) . .
O3 U2 U2 86.19(12) . 3_666
O3 U2 U3 82.26(12) . .
O3 U2 K1 29.67(13) . .
O3 U2 K1 30.21(13) . 2
O3 U2 K2 144.08(13) . 1_655
O3 U2 O4 174.03(18) . .
O3 U2 O5 94.09(16) . .
O3 U2 O6 92.28(16) . .
O3 U2 O8 86.42(16) . 3_666
O3 U2 O8 87.48(15) . .
O4 U2 U1 89.51(13) . .
O4 U2 U2 89.68(13) . 3_666
O4 U2 U3 92.14(12) . .
O4 U2 K1 149.14(13) . 2
O4 U2 K1 148.21(12) . .
O4 U2 K2 36.76(13) . 1_655
O4 U2 O5 91.88(17) . .
O4 U2 O6 89.53(17) . .
O4 U2 O8 86.63(16) . .
O4 U2 O8 92.91(16) . 3_666
O5 U2 U1 39.43(9) . .
O5 U2 U2 131.99(9) . 3_666
O5 U2 U3 160.95(9) . .
O5 U2 K1 93.19(10) . 2
O5 U2 K1 102.33(10) . .
O5 U2 K2 85.40(10) . 1_655
O5 U2 O8 168.44(12) . .
O5 U2 O8 94.70(13) . 3_666
O6 U2 U1 34.77(9) . .
O6 U2 U2 153.85(9) . 3_666
O6 U2 U3 87.26(9) . .
O6 U2 K1 121.11(11) . 2
O6 U2 K1 67.83(11) . .
O6 U2 K2 52.98(11) . 1_655
O6 U2 O5 74.16(13) . .
O6 U2 O8 117.26(13) . .
O6 U2 O8 168.68(12) . 3_666
O8 U2 U1 134.13(8) 3_666 .
O8 U2 U1 151.87(8) . .
O8 U2 U2 37.32(8) 3_666 3_666
O8 U2 U2 36.62(8) . 3_666
O8 U2 U3 103.68(8) 3_666 .
O8 U2 U3 30.59(8) . .
O8 U2 K1 56.34(10) 3_666 2
O8 U2 K1 113.74(10) 3_666 .
O8 U2 K1 84.65(9) . .
O8 U2 K1 82.41(9) . 2
O8 U2 K2 100.03(9) . 1_655
O8 U2 K2 129.47(10) 3_666 1_655
O8 U2 O8 73.94(13) 3_666 .
U2 U3 U2 180.0 . 3_656
U2 U3 K1 117.997(18) 3_656 .
U2 U3 K1 62.003(18) . .
U2 U3 K1 117.944(18) 3_656 4_666
U2 U3 K1 62.056(18) . 4_666
U2 U3 K1 117.996(18) . 3_656
U2 U3 K1 62.003(18) 3_656 3_656
U2 U3 K1 117.944(18) . 2_545
U2 U3 K1 62.057(18) 3_656 2_545
K1 U3 K1 124.024(16) . 4_666
K1 U3 K1 124.024(16) 3_656 2_545
K1 U3 K1 55.976(16) . 2_545
K1 U3 K1 180.0 . 3_656
K1 U3 K1 180.0 2_545 4_666
K1 U3 K1 55.976(16) 3_656 4_666
Cl1 U3 U2 87.51(4) . 3_656
Cl1 U3 U2 92.49(4) 3_656 3_656
Cl1 U3 U2 87.51(4) 3_656 .
Cl1 U3 U2 92.49(4) . .
Cl1 U3 K1 44.18(4) 3_656 4_666
Cl1 U3 K1 44.18(4) . 2_545
Cl1 U3 K1 131.00(4) . 3_656
Cl1 U3 K1 49.00(4) 3_656 3_656
Cl1 U3 K1 135.82(4) . 4_666
Cl1 U3 K1 135.82(4) 3_656 2_545
Cl1 U3 K1 49.00(4) . .
Cl1 U3 K1 131.00(4) 3_656 .
Cl1 U3 Cl1 180.0 3_656 .
O7 U3 U2 128.71(12) 4_566 .
O7 U3 U2 51.29(12) 2_645 .
O7 U3 U2 128.71(12) 2_645 3_656
O7 U3 U2 51.29(12) 4_566 3_656
O7 U3 K1 138.12(14) 4_566 .
O7 U3 K1 97.99(13) 2_645 4_666
O7 U3 K1 82.01(13) 4_566 4_666
O7 U3 K1 41.88(13) 2_645 .
O7 U3 K1 97.99(13) 4_566 2_545
O7 U3 K1 138.12(13) 2_645 3_656
O7 U3 K1 82.01(13) 2_645 2_545
O7 U3 K1 41.88(14) 4_566 3_656
O7 U3 Cl1 89.18(14) 2_645 3_656
O7 U3 Cl1 90.82(14) 4_566 3_656
O7 U3 Cl1 89.18(14) 4_566 .
O7 U3 Cl1 90.82(14) 2_645 .
O7 U3 O7 180.000(1) 4_566 2_645
O7 U3 O8 93.15(15) 4_566 .
O7 U3 O8 86.85(15) 2_645 .
O7 U3 O8 86.85(15) 4_566 3_656
O7 U3 O8 93.15(15) 2_645 3_656
O8 U3 U2 144.25(9) 3_656 .
O8 U3 U2 144.25(9) . 3_656
O8 U3 U2 35.75(9) 3_656 3_656
O8 U3 U2 35.75(9) . .
O8 U3 K1 84.70(10) . .
O8 U3 K1 84.70(10) 3_656 3_656
O8 U3 K1 95.30(10) 3_656 .
O8 U3 K1 130.79(11) . 2_545
O8 U3 K1 130.79(11) 3_656 4_666
O8 U3 K1 49.21(11) . 4_666
O8 U3 K1 95.30(10) . 3_656
O8 U3 K1 49.21(11) 3_656 2_545
O8 U3 Cl1 88.56(11) 3_656 3_656
O8 U3 Cl1 91.44(11) . 3_656
O8 U3 Cl1 91.44(11) 3_656 .
O8 U3 Cl1 88.56(11) . .
O8 U3 O8 180.0(2) 3_656 .
U1 K1 U2 147.64(4) 2_645 2_545
U1 K1 K1 119.04(5) 2_645 2
U1 K1 K1 91.98(4) 2_645 2_545
U2 K1 K1 61.90(3) 2_545 2_545
U2 K1 K1 91.06(4) 2_545 2
K1 K1 K1 116.47(6) 2 2_545
Cl1 K1 U1 98.22(4) . 2_645
Cl1 K1 U1 111.74(5) 2 2_645
Cl1 K1 U2 95.69(4) 2 2_545
Cl1 K1 U2 78.82(4) . 2_545
Cl1 K1 K1 72.25(5) . 2
Cl1 K1 K1 52.18(4) 2 2
Cl1 K1 K1 47.93(4) . 2_545
Cl1 K1 K1 156.28(7) 2 2_545
Cl1 K1 Cl1 124.17(6) 2 .
Cl1 K1 O7 123.09(9) 2 2_645
Cl1 K1 O8 108.82(7) . 4_565
Cl1 K1 O8 63.66(7) 2 4_565
O2 K1 U1 22.01(9) 2_645 2_645
O2 K1 U2 134.31(9) 2_645 2_545
O2 K1 K1 95.34(9) 2_645 2_545
O2 K1 K1 134.11(10) 2_645 2
O2 K1 Cl1 106.76(10) 2_645 2
O2 K1 Cl1 116.37(10) 2_645 .
O2 K1 O3 95.05(12) 2_645 .
O2 K1 O3 127.36(12) 2_645 2_545
O2 K1 O4 73.31(13) 2_645 4_565
O2 K1 O7 60.47(11) 2_645 2_645
O2 K1 O8 127.80(12) 2_645 4_565
O3 K1 U1 132.69(10) 2_545 2_645
O3 K1 U1 78.36(9) . 2_645
O3 K1 U2 19.71(9) 2_545 2_545
O3 K1 U2 130.61(9) . 2_545
O3 K1 K1 42.56(9) 2_545 2_545
O3 K1 K1 121.81(10) . 2_545
O3 K1 K1 40.68(8) . 2
O3 K1 K1 97.59(10) 2_545 2
O3 K1 Cl1 114.36(10) 2_545 2
O3 K1 Cl1 63.74(9) 2_545 .
O3 K1 Cl1 65.63(9) . 2
O3 K1 Cl1 76.55(9) . .
O3 K1 O3 130.89(8) 2_545 .
O3 K1 O4 139.39(12) . 4_565
O3 K1 O4 82.43(12) 2_545 4_565
O3 K1 O7 61.38(11) . 2_645
O3 K1 O7 115.14(12) 2_545 2_645
O3 K1 O8 120.42(11) . 4_565
O3 K1 O8 54.94(10) 2_545 4_565
O4 K1 U1 95.32(9) 4_565 2_645
O4 K1 U2 71.92(9) 4_565 2_545
O4 K1 K1 128.12(10) 4_565 2
O4 K1 K1 98.27(9) 4_565 2_545
O4 K1 Cl1 80.43(9) 4_565 2
O4 K1 Cl1 143.72(10) 4_565 .
O4 K1 O7 132.05(11) 4_565 2_645
O4 K1 O8 54.68(10) 4_565 4_565
O7 K1 U1 39.15(7) 2_645 2_645
O7 K1 U2 134.53(8) 2_645 2_545
O7 K1 K1 75.26(8) 2_645 2_545
O7 K1 K1 95.02(8) 2_645 2
O7 K1 Cl1 60.63(7) 2_645 .
O7 K1 O8 169.22(10) 2_645 4_565
O8 K1 U1 149.73(7) 4_565 2_645
O8 K1 U2 35.31(6) 4_565 2_545
O8 K1 K1 96.07(7) 4_565 2_545
O8 K1 K1 83.00(7) 4_565 2
U1 K2 U1 54.222(18) 2_545 1_455
K2 K2 U1 121.83(6) 3_566 2_545
K2 K2 U1 64.70(4) 3_556 2_545
K2 K2 U1 74.90(4) 3_566 1_455
K2 K2 U1 117.84(5) 3_556 1_455
K2 K2 K2 159.50(9) 3_566 3_556
K2 K2 O6 88.04(8) 3_566 1_455
Cl1 K2 U1 96.40(5) . 1_455
Cl1 K2 U1 86.59(4) . 2_545
Cl1 K2 K2 68.14(5) . 3_556
Cl1 K2 K2 128.97(7) . 3_566
Cl1 K2 O2 129.87(9) . 3_666
Cl1 K2 O6 111.69(8) . 1_455
O1 K2 U1 109.86(9) 4_566 2_545
O1 K2 U1 20.56(9) 2_545 2_545
O1 K2 U1 72.88(9) 2_545 1_455
O1 K2 U1 163.08(10) 4_566 1_455
O1 K2 K2 45.50(9) 4_566 3_556
O1 K2 K2 142.19(11) 2_545 3_566
O1 K2 K2 45.04(9) 2_545 3_556
O1 K2 K2 121.83(11) 4_566 3_566
O1 K2 Cl1 74.30(10) 2_545 .
O1 K2 Cl1 75.32(10) 4_566 .
O1 K2 O1 90.54(13) 4_566 2_545
O1 K2 O2 143.05(13) 2_545 3_666
O1 K2 O2 73.52(12) 4_566 3_666
O1 K2 O2 164.85(14) 4_566 1_455
O1 K2 O2 91.30(13) 2_545 1_455
O1 K2 O4 118.26(13) 4_566 1_455
O1 K2 O4 96.10(13) 2_545 1_455
O1 K2 O4 97.48(13) 4_566 3_666
O1 K2 O4 145.20(13) 2_545 3_666
O1 K2 O6 54.16(11) 2_545 1_455
O1 K2 O6 136.62(12) 4_566 1_455
O2 K2 U1 74.47(9) 1_455 2_545
O2 K2 U1 121.96(8) 3_666 1_455
O2 K2 U1 140.97(9) 3_666 2_545
O2 K2 U1 21.69(9) 1_455 1_455
O2 K2 K2 134.37(10) 1_455 3_556
O2 K2 K2 62.84(9) 1_455 3_566
O2 K2 K2 49.93(7) 3_666 3_566
O2 K2 K2 111.68(9) 3_666 3_556
O2 K2 Cl1 90.72(10) 1_455 .
O2 K2 O2 112.76(10) 1_455 3_666
O2 K2 O4 72.81(13) 1_455 3_666
O2 K2 O4 76.47(12) 1_455 1_455
O2 K2 O6 54.05(11) 1_455 1_455
O2 K2 O6 118.01(10) 3_666 1_455
O4 K2 U1 142.03(10) 3_666 2_545
O4 K2 U1 80.77(9) 1_455 2_545
O4 K2 U1 94.50(9) 3_666 1_455
O4 K2 U1 68.20(9) 1_455 1_455
O4 K2 K2 132.67(11) 3_666 3_556
O4 K2 K2 56.19(9) 3_666 3_566
O4 K2 K2 114.26(10) 1_455 3_556
O4 K2 K2 53.15(9) 1_455 3_566
O4 K2 Cl1 75.14(9) 3_666 .
O4 K2 Cl1 163.97(10) 1_455 .
O4 K2 O2 71.18(11) 3_666 3_666
O4 K2 O2 65.14(12) 1_455 3_666
O4 K2 O4 109.34(11) 3_666 1_455
O4 K2 O6 125.89(11) 3_666 1_455
O4 K2 O6 52.89(10) 1_455 1_455
O6 K2 U1 32.93(6) 1_455 1_455
O6 K2 U1 33.86(6) 1_455 2_545
O6 K2 K2 95.55(8) 1_455 3_556
U3 Cl1 K1 98.74(5) . 2_545
U3 Cl1 K1 93.15(5) . .
U3 Cl1 K2 122.63(6) . .
K1 Cl1 K1 79.89(4) 2_545 .
K1 Cl1 K2 126.57(6) 2_545 .
K2 Cl1 K1 124.57(6) . .
U1 O1 K2 138.3(2) . 4_665
U1 O1 K2 128.21(19) . 2
K2 O1 K2 89.46(13) 4_665 2
U1 O2 K1 124.73(19) . 2_655
U1 O2 K2 126.67(18) . 3_666
U1 O2 K2 124.11(18) . 1_655
K1 O2 K2 106.76(15) 2_655 1_655
K1 O2 K2 90.07(12) 2_655 3_666
K2 O2 K2 67.24(10) 1_655 3_666
U2 O3 K1 130.08(19) . 2
U2 O3 K1 131.69(19) . .
K1 O3 K1 96.76(13) 2 .
U2 O4 K1 126.24(19) . 4_666
U2 O4 K2 121.47(19) . 1_655
U2 O4 K2 129.77(19) . 3_666
K1 O4 K2 91.60(12) 4_666 1_655
K2 O4 K1 99.27(14) 3_666 4_666
K2 O4 K2 70.66(11) 3_666 1_655
U1 O5 U1 104.66(13) 2_655 .
U2 O5 U1 105.07(14) . .
U2 O5 U1 149.57(17) . 2_655
U1 O6 U1 111.77(14) . 2_645
U1 O6 K2 90.01(13) 2_645 1_655
U1 O6 K2 91.63(13) . 1_655
U2 O6 U1 136.50(16) . 2_645
U2 O6 U1 111.11(15) . .
U2 O6 K2 95.80(13) . 1_655
U1 O7 K1 87.39(11) . 2_655
U3 O7 U1 153.0(2) 2_655 .
U3 O7 K1 115.29(18) 2_655 2_655
U2 O8 U2 106.06(13) 3_666 .
U2 O8 K1 91.92(11) . 4_666
U2 O8 K1 88.34(11) 3_666 4_666
U3 O8 U2 113.65(15) . .
U3 O8 U2 138.00(16) . 3_666
U3 O8 K1 103.05(13) . 4_666

loop_
_geom_bond_atom_site_label_1
_geom_bond_atom_site_label_2
_geom_bond_distance
_geom_bond_site_symmetry_2
U1 O1 1.812(4) .
U1 O2 1.823(4) .
U1 O5 2.390(3) .
U1 O5 2.294(3) 2_645
U1 O6 2.258(4) 2_655
U1 O6 2.221(3) .
U1 O7 2.527(4) .
U2 O3 1.805(4) .
U2 O4 1.823(4) .
U2 O5 2.186(3) .
U2 O6 2.185(3) .
U2 O8 2.368(3) 3_666
U2 O8 2.407(3) .
U3 Cl1 2.6761(16) 3_656
U3 Cl1 2.6761(16) .
U3 O7 1.869(4) 4_566
U3 O7 1.869(4) 2_645
U3 O8 2.096(3) .
U3 O8 2.096(3) 3_656
K1 Cl1 3.292(2) .
K1 Cl1 3.094(2) 2
K1 O2 2.668(4) 2_645
K1 O3 2.693(4) 2_545
K1 O3 2.794(4) .
K1 O4 2.898(4) 4_565
K1 O7 3.216(4) 2_645
K1 O8 3.410(4) 4_565
K2 Cl1 3.194(2) .
K2 O1 2.652(4) 4_566
K2 O1 2.673(4) 2_545
K2 O2 2.773(4) 1_455
K2 O2 3.224(4) 3_666
K2 O4 2.942(4) 1_455
K2 O4 2.834(4) 3_666
K2 O6 3.365(5) 1_455
Cl1 K1 3.094(2) 2_545
O1 K2 2.652(4) 4_665
O1 K2 2.673(4) 2
O2 K1 2.668(4) 2_655
O2 K2 3.224(4) 3_666
O2 K2 2.773(4) 1_655
O3 K1 2.693(4) 2
O4 K1 2.898(4) 4_666
O4 K2 2.834(4) 3_666
O4 K2 2.942(4) 1_655
O5 U1 2.294(3) 2_655
O6 U1 2.258(4) 2_645
O6 K2 3.365(4) 1_655
O7 U3 1.869(4) 2_655
O7 K1 3.216(4) 2_655
O8 U2 2.368(3) 3_666
O8 K1 3.410(4) 4_666
